data_4517455
loop_
_publ_author_name
'Chen, Jun-Bo'
'Xu, Man'
'Zhang, Jun-Qi'
'Sun, Bing-Bing'
'Hu, Jia-Ming'
'Yu, Jie-Qiang'
'Wang, Xing-Wang'
'Xia, Yuanzhi'
'Wang, Zheng'

_publ_section_title
;
 Modular Chiral Bisoxalamide--Copper-Catalyzed Asymmetric Oxo-Diels--Alder
 Reaction: Carbonyl Coordination for High Enantio- and Diastereocontrols
;
_journal_name_full 'ACS Catalysis'
_journal_page_first 3556
_journal_paper_doi 10.1021/acscatal.9b05606
_journal_year 2020
_chemical_absolute_configuration syn
_chemical_formula_moiety 'C15 H15 Br O4'
_chemical_formula_sum 'C15 H15 Br O4'
_chemical_formula_weight 339.18
_space_group_crystal_system orthorhombic
_space_group_IT_number 19
_space_group_name_Hall 'P 2ac 2ab'
_space_group_name_H-M_alt 'P 21 21 21'
_atom_sites_solution_hydrogens geom
_atom_sites_solution_primary dual
_audit_creation_date 2019-05-16
_audit_creation_method
;
Olex2 1.2
(compiled 2018.05.29 svn.r3508 for OlexSys, GUI svn.r5506)
;
_cell_angle_alpha 90
_cell_angle_beta 90
_cell_angle_gamma 90
_cell_formula_units_Z 4
_cell_length_a 10.2207(11)
_cell_length_b 11.4378(15)
_cell_length_c 12.3943(12)
_cell_measurement_reflns_used 992
_cell_measurement_temperature 293(2)
_cell_measurement_theta_max 21.1670
_cell_measurement_theta_min 3.8430
_cell_volume 1448.9(3)
_computing_cell_refinement 'CrysAlisPro 1.171.38.41 (Rigaku OD, 2015)'
_computing_data_collection 'CrysAlisPro 1.171.38.41 (Rigaku OD, 2015)'
_computing_data_reduction 'CrysAlisPro 1.171.38.41 (Rigaku OD, 2015)'
_computing_molecular_graphics 'Olex2 (Dolomanov et al., 2009)'
_computing_publication_material 'Olex2 (Dolomanov et al., 2009)'
_computing_structure_refinement 'ShelXL (Sheldrick, 2015)'
_computing_structure_solution 'ShelXT (Sheldrick, 2015)'
_diffrn_ambient_temperature 293(2)
_diffrn_detector 'CCD plate'
_diffrn_detector_area_resol_mean 16.1213
_diffrn_detector_type Eos
_diffrn_measured_fraction_theta_full 0.997
_diffrn_measured_fraction_theta_max 0.859
_diffrn_measurement_details
;
List of Runs (angles in degrees, time in seconds):

  # Type    Start    End  Width  t~exp~   \w     \q     \k     \f   Frames
--------------------------------------------------------------------------
  1  \w      2.00  28.00   1.00    5.00    --   15.49  57.00  60.00   26
  2  \w     -7.00  87.00   1.00    5.00    --   15.49  19.00-120.00   94
  3  \w    -37.00  22.00   1.00    5.00    --   15.49 -19.00-120.00   59
;
_diffrn_measurement_device 'four-circle diffractometer'
_diffrn_measurement_device_type 'Xcalibur, Eos, Gemini'
_diffrn_measurement_method '\w scans'
_diffrn_orient_matrix_type 'CrysAlisPro convention (1999,Acta A55,543-557)'
_diffrn_orient_matrix_UB_11 -0.0247299000
_diffrn_orient_matrix_UB_12 -0.0371556000
_diffrn_orient_matrix_UB_13 0.0410366000
_diffrn_orient_matrix_UB_21 0.0546236000
_diffrn_orient_matrix_UB_22 -0.0375708000
_diffrn_orient_matrix_UB_23 -0.0066973000
_diffrn_orient_matrix_UB_31 0.0350099000
_diffrn_orient_matrix_UB_32 0.0324621000
_diffrn_orient_matrix_UB_33 0.0392777000
_diffrn_radiation_monochromator graphite
_diffrn_radiation_probe x-ray
_diffrn_radiation_type MoK\a
_diffrn_radiation_wavelength 0.71073
_diffrn_reflns_av_R_equivalents 0.0340
_diffrn_reflns_av_unetI/netI 0.0799
_diffrn_reflns_Laue_measured_fraction_full 0.997
_diffrn_reflns_Laue_measured_fraction_max 0.859
_diffrn_reflns_limit_h_max 8
_diffrn_reflns_limit_h_min -13
_diffrn_reflns_limit_k_max 15
_diffrn_reflns_limit_k_min -15
_diffrn_reflns_limit_l_max 15
_diffrn_reflns_limit_l_min -15
_diffrn_reflns_number 5791
_diffrn_reflns_point_group_measured_fraction_full 0.998
_diffrn_reflns_point_group_measured_fraction_max 0.856
_diffrn_reflns_theta_full 25.242
_diffrn_reflns_theta_max 29.363
_diffrn_reflns_theta_min 3.563
_diffrn_source 'fine-focus sealed X-ray tube'
_diffrn_source_type 'Enhance (Mo) X-ray Source'
_exptl_absorpt_coefficient_mu 2.847
_exptl_absorpt_correction_T_max 1.00000
_exptl_absorpt_correction_T_min 0.29787
_exptl_absorpt_correction_type multi-scan
_exptl_absorpt_process_details
;
CrysAlisPro 1.171.38.41 (Rigaku Oxford Diffraction, 2015)
Empirical absorption correction using spherical harmonics,
 implemented in SCALE3 ABSPACK scaling algorithm.
;
_exptl_crystal_colour colourless
_exptl_crystal_colour_primary colourless
_exptl_crystal_density_diffrn 1.555
_exptl_crystal_description block
_exptl_crystal_F_000 688
_exptl_crystal_size_max 0.3
_exptl_crystal_size_mid 0.2
_exptl_crystal_size_min 0.2
_refine_diff_density_max 0.568
_refine_diff_density_min -0.839
_refine_diff_density_rms 0.064
_refine_ls_abs_structure_details
;
 Refined as an inversion twin.
;
_refine_ls_abs_structure_Flack 0.03(2)
_refine_ls_extinction_method none
_refine_ls_goodness_of_fit_ref 1.021
_refine_ls_hydrogen_treatment constr
_refine_ls_matrix_type full
_refine_ls_number_parameters 183
_refine_ls_number_reflns 3275
_refine_ls_number_restraints 0
_refine_ls_restrained_S_all 1.021
_refine_ls_R_factor_all 0.1188
_refine_ls_R_factor_gt 0.0606
_refine_ls_shift/su_max 0.000
_refine_ls_shift/su_mean 0.000
_refine_ls_structure_factor_coef Fsqd
_refine_ls_weighting_details 'w=1/[\s^2^(Fo^2^)+(0.0459P)^2^+0.3794P] where P=(Fo^2^+2Fc^2^)/3'
_refine_ls_weighting_scheme calc
_refine_ls_wR_factor_gt 0.1082
_refine_ls_wR_factor_ref 0.1291
_reflns_Friedel_coverage 0.750
_reflns_Friedel_fraction_full 0.999
_reflns_Friedel_fraction_max 0.852
_reflns_number_gt 1925
_reflns_number_total 3275
_reflns_threshold_expression 'I > 2\s(I)'
_cod_data_source_file cs9b05606_si_002.cif
_cod_data_source_block 1
_cod_database_code 4517455
_shelx_shelxl_version_number 2014/7
_shelx_space_group_comment
;
The symmetry employed for this shelxl refinement is uniquely defined
by the following loop, which should always be used as a source of
symmetry information in preference to the above space-group names.
They are only intended as comments.
;
_shelx_estimated_absorpt_t_max 0.600
_shelx_estimated_absorpt_t_min 0.482
_reflns_odcompleteness_completeness 99.54
_reflns_odcompleteness_iscentric 1
_reflns_odcompleteness_theta 26.32
_olex2_refinement_description
;
1. Twinned data refinement
 Scales: 0.97(2)
 0.03(2)
2. Fixed Uiso
 At 1.2 times of:
  All C(H) groups, All C(H,H) groups
 At 1.5 times of:
  All C(H,H,H) groups
3.a Ternary CH refined with riding coordinates:
 C3(H3), C4(H4), C5(H5)
3.b Secondary CH2 refined with riding coordinates:
 C8(H8A,H8B), C9(H9A,H9B)
3.c Aromatic/amide H refined with riding coordinates:
 C15(H15), C2(H2), C14(H14), C11(H11), C12(H12)
3.d Idealised Me refined as rotating group:
 C7(H7A,H7B,H7C)
;
_olex2_submission_special_instructions 'No special instructions were received'
_oxdiff_exptl_absorpt_empirical_details
;
Empirical correction (ABSPACK) includes:
- Absorption correction using spherical harmonics
- Frame scaling
;
_oxdiff_exptl_absorpt_empirical_full_max 2.132
_oxdiff_exptl_absorpt_empirical_full_min 0.587

loop_
_space_group_symop_operation_xyz
'x, y, z'
'-x+1/2, -y, z+1/2'
'-x, y+1/2, -z+1/2'
'x+1/2, -y+1/2, -z'

loop_
_atom_site_label
_atom_site_type_symbol
_atom_site_fract_x
_atom_site_fract_y
_atom_site_fract_z
_atom_site_U_iso_or_equiv
_atom_site_adp_type
_atom_site_occupancy
_atom_site_site_symmetry_order
_atom_site_calc_flag
_atom_site_refinement_flags_posn
_atom_site_refinement_flags_adp
_atom_site_refinement_flags_occupancy
_atom_site_disorder_assembly
_atom_site_disorder_group
Br1 Br 0.72724(9) -0.02662(9) 0.74511(8) 0.1010(5) Uani 1 1 d . . . . .
O1 O 0.6181(5) 0.5544(4) 0.2950(3) 0.0504(12) Uani 1 1 d . . . . .
O2 O 0.7511(5) 0.4608(4) 0.1765(3) 0.0621(13) Uani 1 1 d . . . . .
O3 O 0.5476(6) 0.7543(4) 0.3883(5) 0.0696(17) Uani 1 1 d . . . . .
O4 O 0.4225(6) 0.6599(5) 0.5075(4) 0.0682(15) Uani 1 1 d . . . . .
C3 C 0.5559(7) 0.3299(6) 0.3984(5) 0.0400(16) Uani 1 1 d . . . . .
H3 H 0.4785 0.2964 0.3636 0.048 Uiso 1 1 calc R . . . .
C15 C 0.5808(8) 0.1260(6) 0.4690(5) 0.0489(19) Uani 1 1 d . . . . .
H15 H 0.5395 0.1000 0.4066 0.059 Uiso 1 1 calc R . . . .
C4 C 0.6612(6) 0.3438(6) 0.3105(5) 0.0420(16) Uani 1 1 d . . . . .
H4 H 0.6607 0.2728 0.2664 0.050 Uiso 1 1 calc R . . . .
C10 C 0.5993(6) 0.2442(6) 0.4841(5) 0.0381(15) Uani 1 1 d . . . . .
C2 C 0.5179(7) 0.4487(6) 0.4391(5) 0.0455(17) Uani 1 1 d . . . . .
H2 H 0.4709 0.4533 0.5033 0.055 Uiso 1 1 calc R . . . .
C6 C 0.5078(7) 0.6649(7) 0.4260(6) 0.0503(18) Uani 1 1 d . . . . .
C1 C 0.5471(6) 0.5465(6) 0.3893(5) 0.0414(15) Uani 1 1 d . . . . .
C5 C 0.6373(6) 0.4466(6) 0.2366(5) 0.0462(16) Uani 1 1 d . . . . .
H5 H 0.5626 0.4311 0.1891 0.055 Uiso 1 1 calc R . . . .
C14 C 0.6220(8) 0.0455(7) 0.5442(7) 0.063(2) Uani 1 1 d . . . . .
H14 H 0.6113 -0.0340 0.5310 0.075 Uiso 1 1 calc R . . . .
C13 C 0.6783(7) 0.0819(7) 0.6376(6) 0.057(2) Uani 1 1 d . . . . .
C11 C 0.6591(8) 0.2793(6) 0.5784(5) 0.0475(18) Uani 1 1 d . . . . .
H11 H 0.6719 0.3586 0.5909 0.057 Uiso 1 1 calc R . . . .
C12 C 0.7007(7) 0.1993(7) 0.6552(5) 0.056(2) Uani 1 1 d . . . . .
H12 H 0.7430 0.2244 0.7175 0.068 Uiso 1 1 calc R . . . .
C8 C 0.8026(7) 0.3681(7) 0.3438(6) 0.057(2) Uani 1 1 d . . . . .
H8A H 0.8066 0.4213 0.4046 0.068 Uiso 1 1 calc R . . . .
H8B H 0.8481 0.2964 0.3621 0.068 Uiso 1 1 calc R . . . .
C7 C 0.3747(9) 0.7700(8) 0.5464(7) 0.080(3) Uani 1 1 d . . . . .
H7A H 0.3524 0.8191 0.4864 0.121 Uiso 1 1 calc GR . . . .
H7B H 0.4413 0.8073 0.5889 0.121 Uiso 1 1 calc GR . . . .
H7C H 0.2985 0.7573 0.5901 0.121 Uiso 1 1 calc GR . . . .
C9 C 0.8598(8) 0.4238(8) 0.2423(7) 0.079(3) Uani 1 1 d . . . . .
H9A H 0.9140 0.4903 0.2612 0.095 Uiso 1 1 calc R . . . .
H9B H 0.9131 0.3676 0.2036 0.095 Uiso 1 1 calc R . . . .

loop_
_atom_site_aniso_label
_atom_site_aniso_U_11
_atom_site_aniso_U_22
_atom_site_aniso_U_33
_atom_site_aniso_U_23
_atom_site_aniso_U_13
_atom_site_aniso_U_12
Br1 0.0920(7) 0.1119(8) 0.0993(7) 0.0667(6) 0.0271(6) 0.0453(6)
O1 0.066(3) 0.040(3) 0.045(3) 0.005(2) 0.011(2) -0.001(2)
O2 0.078(4) 0.061(3) 0.047(2) 0.014(2) 0.013(3) 0.007(3)
O3 0.076(4) 0.042(3) 0.091(4) 0.016(3) 0.023(3) 0.012(3)
O4 0.079(4) 0.054(4) 0.071(3) 0.007(3) 0.027(3) 0.014(3)
C3 0.038(4) 0.037(4) 0.045(4) 0.002(3) -0.004(3) -0.006(3)
C15 0.058(5) 0.037(4) 0.051(4) -0.001(3) 0.003(4) -0.009(4)
C4 0.044(4) 0.041(4) 0.041(4) 0.003(3) -0.004(3) 0.005(3)
C10 0.036(4) 0.035(4) 0.044(4) 0.002(3) 0.000(3) -0.003(3)
C2 0.046(4) 0.042(4) 0.049(4) 0.008(3) 0.006(3) 0.007(4)
C6 0.043(4) 0.048(5) 0.060(5) 0.009(4) -0.003(4) 0.009(4)
C1 0.040(4) 0.041(4) 0.044(4) 0.003(3) -0.004(3) 0.003(3)
C5 0.057(4) 0.043(4) 0.039(4) 0.003(4) -0.002(4) 0.002(3)
C14 0.075(5) 0.027(4) 0.086(6) 0.008(4) 0.025(5) 0.008(4)
C13 0.057(5) 0.062(5) 0.051(5) 0.015(4) 0.013(4) 0.015(4)
C11 0.056(5) 0.039(4) 0.047(4) -0.004(3) 0.001(4) 0.002(4)
C12 0.058(5) 0.072(6) 0.040(4) 0.003(4) -0.003(4) 0.011(4)
C8 0.049(5) 0.062(5) 0.058(4) 0.013(4) 0.002(4) 0.003(4)
C7 0.092(7) 0.073(6) 0.076(6) 0.005(5) 0.020(5) 0.034(5)
C9 0.062(5) 0.094(7) 0.082(6) 0.027(6) 0.029(6) 0.008(4)

loop_
_atom_type_symbol
_atom_type_description
_atom_type_scat_dispersion_real
_atom_type_scat_dispersion_imag
_atom_type_scat_source
C C 0.0033 0.0016 'International Tables Vol C Tables 4.2.6.8 and 6.1.1.4'
H H 0.0000 0.0000 'International Tables Vol C Tables 4.2.6.8 and 6.1.1.4'
Br Br -0.2901 2.4595 'International Tables Vol C Tables 4.2.6.8 and 6.1.1.4'
O O 0.0106 0.0060 'International Tables Vol C Tables 4.2.6.8 and 6.1.1.4'

loop_
_geom_angle_atom_site_label_1
_geom_angle_atom_site_label_2
_geom_angle_atom_site_label_3
_geom_angle
_geom_angle_site_symmetry_1
_geom_angle_site_symmetry_3
_geom_angle_publ_flag
C1 O1 C5 116.2(5) . . ?
C5 O2 C9 107.8(5) . . ?
C6 O4 C7 116.1(6) . . ?
C4 C3 H3 107.0 . . ?
C10 C3 H3 107.0 . . ?
C10 C3 C4 111.0(5) . . ?
C2 C3 H3 107.0 . . ?
C2 C3 C4 109.0(5) . . ?
C2 C3 C10 115.3(5) . . ?
C10 C15 H15 119.2 . . ?
C14 C15 H15 119.2 . . ?
C14 C15 C10 121.6(7) . . ?
C3 C4 H4 107.8 . . ?
C5 C4 C3 113.4(5) . . ?
C5 C4 H4 107.8 . . ?
C5 C4 C8 100.1(6) . . ?
C8 C4 C3 119.3(5) . . ?
C8 C4 H4 107.8 . . ?
C15 C10 C3 120.1(6) . . ?
C15 C10 C11 117.4(6) . . ?
C11 C10 C3 122.5(6) . . ?
C3 C2 H2 118.1 . . ?
C1 C2 C3 123.7(6) . . ?
C1 C2 H2 118.1 . . ?
O3 C6 O4 123.6(7) . . ?
O3 C6 C1 124.7(7) . . ?
O4 C6 C1 111.7(7) . . ?
O1 C1 C6 110.0(6) . . ?
C2 C1 O1 125.1(6) . . ?
C2 C1 C6 124.9(6) . . ?
O1 C5 C4 112.5(5) . . ?
O1 C5 H5 110.5 . . ?
O2 C5 O1 106.4(5) . . ?
O2 C5 C4 106.3(5) . . ?
O2 C5 H5 110.5 . . ?
C4 C5 H5 110.5 . . ?
C15 C14 H14 120.0 . . ?
C13 C14 C15 120.1(7) . . ?
C13 C14 H14 120.0 . . ?
C14 C13 Br1 120.8(6) . . ?
C14 C13 C12 120.2(7) . . ?
C12 C13 Br1 119.0(6) . . ?
C10 C11 H11 119.1 . . ?
C10 C11 C12 121.8(7) . . ?
C12 C11 H11 119.1 . . ?
C13 C12 C11 118.8(7) . . ?
C13 C12 H12 120.6 . . ?
C11 C12 H12 120.6 . . ?
C4 C8 H8A 111.3 . . ?
C4 C8 H8B 111.3 . . ?
H8A C8 H8B 109.2 . . ?
C9 C8 C4 102.5(6) . . ?
C9 C8 H8A 111.3 . . ?
C9 C8 H8B 111.3 . . ?
O4 C7 H7A 109.5 . . ?
O4 C7 H7B 109.5 . . ?
O4 C7 H7C 109.5 . . ?
H7A C7 H7B 109.5 . . ?
H7A C7 H7C 109.5 . . ?
H7B C7 H7C 109.5 . . ?
O2 C9 C8 107.1(6) . . ?
O2 C9 H9A 110.3 . . ?
O2 C9 H9B 110.3 . . ?
C8 C9 H9A 110.3 . . ?
C8 C9 H9B 110.3 . . ?
H9A C9 H9B 108.5 . . ?

loop_
_geom_bond_atom_site_label_1
_geom_bond_atom_site_label_2
_geom_bond_distance
_geom_bond_site_symmetry_2
_geom_bond_publ_flag
Br1 C13 1.888(7) . ?
O1 C1 1.378(7) . ?
O1 C5 1.443(8) . ?
O2 C5 1.392(8) . ?
O2 C9 1.441(9) . ?
O3 C6 1.196(9) . ?
O4 C6 1.336(8) . ?
O4 C7 1.434(9) . ?
C3 H3 0.9800 . ?
C3 C4 1.540(9) . ?
C3 C10 1.511(9) . ?
C3 C2 1.501(9) . ?
C15 H15 0.9300 . ?
C15 C10 1.379(9) . ?
C15 C14 1.376(10) . ?
C4 H4 0.9800 . ?
C4 C5 1.510(9) . ?
C4 C8 1.528(9) . ?
C10 C11 1.379(9) . ?
C2 H2 0.9300 . ?
C2 C1 1.312(9) . ?
C6 C1 1.483(10) . ?
C5 H5 0.9800 . ?
C14 H14 0.9300 . ?
C14 C13 1.359(10) . ?
C13 C12 1.380(10) . ?
C11 H11 0.9300 . ?
C11 C12 1.387(9) . ?
C12 H12 0.9300 . ?
C8 H8A 0.9700 . ?
C8 H8B 0.9700 . ?
C8 C9 1.526(10) . ?
C7 H7A 0.9600 . ?
C7 H7B 0.9600 . ?
C7 H7C 0.9600 . ?
C9 H9A 0.9700 . ?
C9 H9B 0.9700 . ?

loop_
_twin_individual_id
_twin_individual_mass_fraction_refined
1 0.97(2)
2 0.03(2)
